data_1512088
loop_
_publ_author_name
'Alam, Rauful'
'Raducan, Mihai,'
'Eriksson, Lars'
'Szab\'o, K\'alm\'an J.'

_publ_section_title
;
 Selective Formation of Adjacent Stereocenters by Allylboration of Ketones
 under Mild Neutral Conditions
;
_journal_issue 10
_journal_name_full 'Organic Letters'
_journal_page_first 2546
_journal_paper_doi 10.1021/ol401055m
_journal_volume 15
_journal_year 2013
_chemical_formula_moiety 'C18 H16 Br N O'
_chemical_formula_sum 'C18 H16 Br N O'
_chemical_formula_weight 342.23
_chemical_name_systematic
; 
 ? 
;
_space_group_IT_number 14
_symmetry_cell_setting monoclinic
_symmetry_space_group_name_Hall '-P 2ybc'
_symmetry_space_group_name_H-M 'P 1 21/c 1'
_atom_sites_solution_hydrogens geom
_atom_sites_solution_primary direct
_atom_sites_solution_secondary difmap
_audit_creation_method SHELXL-97
_cell_angle_alpha 90.00
_cell_angle_beta 97.692(4)
_cell_angle_gamma 90.00
_cell_formula_units_Z 4
_cell_length_a 8.3171(3)
_cell_length_b 11.4180(6)
_cell_length_c 17.1359(9)
_cell_measurement_reflns_used 6102
_cell_measurement_temperature 293(2)
_cell_measurement_theta_max 32.2697
_cell_measurement_theta_min 3.1994
_cell_volume 1612.66(13)
_computing_cell_refinement
;
CrysAlis RED, Agilent Technologies,
Version 1.171.34.49 (release 20-01-2011 CrysAlis171 .NET)
(compiled Jan 20 2011,15:58:25)
;
_computing_data_collection
;
CrysAlis CCD, Agilent Technologies,
Version 1.171.34.49 (release 20-01-2011 CrysAlis171 .NET)
(compiled Jan 20 2011,15:58:25)
;
_computing_data_reduction
;
CrysAlis RED, Agilent Technologies,
Version 1.171.34.49 (release 20-01-2011 CrysAlis171 .NET)
(compiled Jan 20 2011,15:58:25)
;
_computing_structure_refinement 'SHELXL-97 (Sheldrick, 1997)'
_computing_structure_solution 'SHELXS-97 (Sheldrick, 1990)'
_diffrn_ambient_temperature 293(2)
_diffrn_detector_area_resol_mean 16.5467
_diffrn_measured_fraction_theta_full 0.998
_diffrn_measured_fraction_theta_max 0.998
_diffrn_measurement_device_type 'Xcalibur, Sapphire3'
_diffrn_measurement_method '\w-scan at different \f'
_diffrn_radiation_monochromator graphite
_diffrn_radiation_source 'Enhance (Mo) X-ray Source'
_diffrn_radiation_type MoK\a
_diffrn_radiation_wavelength 0.71073
_diffrn_reflns_av_R_equivalents 0.0493
_diffrn_reflns_av_sigmaI/netI 0.0216
_diffrn_reflns_limit_h_max 9
_diffrn_reflns_limit_h_min -9
_diffrn_reflns_limit_k_max 12
_diffrn_reflns_limit_k_min -13
_diffrn_reflns_limit_l_max 20
_diffrn_reflns_limit_l_min -20
_diffrn_reflns_number 27926
_diffrn_reflns_theta_full 25.03
_diffrn_reflns_theta_max 25.03
_diffrn_reflns_theta_min 3.21
_diffrn_standards_number 0
_exptl_absorpt_coefficient_mu 2.547
_exptl_absorpt_correction_T_max 1.00000
_exptl_absorpt_correction_T_min 0.66020
_exptl_absorpt_correction_type multi-scan
_exptl_absorpt_process_details
;
CrysAlis RED, Agilent Technologies,
Version 1.171.34.49 (release 20-01-2011 CrysAlis171 .NET)
(compiled Jan 20 2011,15:58:25)
Empirical absorption correction using spherical harmonics,
 implemented in SCALE3 ABSPACK scaling algorithm.
;
_exptl_crystal_colour colourless
_exptl_crystal_density_diffrn 1.410
_exptl_crystal_density_method 'not measured'
_exptl_crystal_description prism
_exptl_crystal_F_000 696
_exptl_crystal_size_max 0.15
_exptl_crystal_size_mid 0.10
_exptl_crystal_size_min 0.08
_refine_diff_density_max 0.525
_refine_diff_density_min -0.300
_refine_diff_density_rms 0.050
_refine_ls_extinction_method none
_refine_ls_goodness_of_fit_ref 0.982
_refine_ls_hydrogen_treatment constr
_refine_ls_matrix_type full
_refine_ls_number_parameters 191
_refine_ls_number_reflns 2841
_refine_ls_number_restraints 0
_refine_ls_restrained_S_all 0.982
_refine_ls_R_factor_all 0.0567
_refine_ls_R_factor_gt 0.0460
_refine_ls_shift/su_max 0.000
_refine_ls_shift/su_mean 0.000
_refine_ls_structure_factor_coef Fsqd
_refine_ls_weighting_details 'calc w=1/[\s^2^(Fo^2^)+(0.0541P)^2^+1.9608P] where P=(Fo^2^+2Fc^2^)/3'
_refine_ls_weighting_scheme calc
_refine_ls_wR_factor_gt 0.1096
_refine_ls_wR_factor_ref 0.1160
_reflns_number_gt 2407
_reflns_number_total 2841
_reflns_threshold_expression >2sigma(I)
_cod_data_source_file ol401055m_si_005.cif
_cod_data_source_block r
_cod_original_cell_volume 1612.65(14)
_cod_original_sg_symbol_H-M 'P 21/c'
_cod_database_code 1512088

loop_
_symmetry_equiv_pos_as_xyz
'x, y, z'
'-x, y+1/2, -z+1/2'
'-x, -y, -z'
'x, -y-1/2, z-1/2'

loop_
_atom_site_label
_atom_site_type_symbol
_atom_site_fract_x
_atom_site_fract_y
_atom_site_fract_z
_atom_site_U_iso_or_equiv
_atom_site_adp_type
_atom_site_occupancy
_atom_site_symmetry_multiplicity
_atom_site_calc_flag
_atom_site_refinement_flags
C1 C 0.6810(4) 0.4649(3) 0.25245(19) 0.0398(7) Uani 1 1 d .
C2 C 0.6002(4) 0.5257(3) 0.3056(2) 0.0507(8) Uani 1 1 d .
H2 H 0.5555 0.5985 0.2913 0.061 Uiso 1 1 calc R
C3 C 0.5845(5) 0.4810(3) 0.3790(2) 0.0529(9) Uani 1 1 d .
H3 H 0.5295 0.5231 0.4136 0.063 Uiso 1 1 calc R
C4 C 0.6516(4) 0.3723(3) 0.40060(19) 0.0424(7) Uani 1 1 d .
C5 C 0.7314(4) 0.3108(3) 0.3480(2) 0.0481(8) Uani 1 1 d .
H5 H 0.7764 0.2379 0.3619 0.058 Uiso 1 1 calc R
C6 C 0.7442(4) 0.3571(3) 0.2753(2) 0.0479(8) Uani 1 1 d .
H6 H 0.7973 0.3143 0.2404 0.057 Uiso 1 1 calc R
C7 C 0.6403(4) 0.3244(3) 0.4775(2) 0.0506(8) Uani 1 1 d .
N N 0.6334(4) 0.2867(3) 0.5383(2) 0.0694(9) Uani 1 1 d .
C8 C 0.7075(4) 0.5162(3) 0.17280(19) 0.0436(7) Uani 1 1 d .
O O 0.7717(3) 0.4316(2) 0.12434(14) 0.0506(6) Uani 1 1 d .
H0 H 0.7033 0.3810 0.1116 0.076 Uiso 1 1 calc R
C9 C 0.5557(4) 0.5693(3) 0.1290(2) 0.0556(9) Uani 1 1 d .
H9A H 0.5803 0.6010 0.0794 0.067 Uiso 1 1 calc R
H9B H 0.5210 0.6337 0.1597 0.067 Uiso 1 1 calc R
Br1 Br 0.37926(5) 0.45758(4) 0.10799(3) 0.0763(2) Uani 1 1 d .
C10 C 0.8400(4) 0.6130(3) 0.18778(18) 0.0404(7) Uani 1 1 d .
H10 H 0.8047 0.6660 0.2271 0.049 Uiso 1 1 calc R
C11 C 1.0007(4) 0.5651(3) 0.2231(2) 0.0570(9) Uani 1 1 d .
H11 H 1.0468 0.5070 0.1951 0.068 Uiso 1 1 calc R
C12 C 1.0812(5) 0.5979(4) 0.2898(2) 0.0749(13) Uani 1 1 d .
H12A H 1.0393 0.6557 0.3195 0.090 Uiso 1 1 calc R
H12B H 1.1808 0.5637 0.3077 0.090 Uiso 1 1 calc R
C13 C 0.8580(4) 0.6877(3) 0.11606(18) 0.0400(7) Uani 1 1 d .
C14 C 0.8148(4) 0.8048(3) 0.1150(2) 0.0514(8) Uani 1 1 d .
H14 H 0.7706 0.8362 0.1575 0.062 Uiso 1 1 calc R
C15 C 0.8362(5) 0.8758(3) 0.0521(2) 0.0646(10) Uani 1 1 d .
H15 H 0.8064 0.9543 0.0525 0.077 Uiso 1 1 calc R
C16 C 0.9008(5) 0.8311(4) -0.0109(2) 0.0623(10) Uani 1 1 d .
H16 H 0.9141 0.8788 -0.0536 0.075 Uiso 1 1 calc R
C17 C 0.9463(5) 0.7151(3) -0.0107(2) 0.0566(9) Uani 1 1 d .
H17 H 0.9914 0.6845 -0.0532 0.068 Uiso 1 1 calc R
C18 C 0.9253(4) 0.6443(3) 0.0521(2) 0.0485(8) Uani 1 1 d .
H18 H 0.9567 0.5661 0.0516 0.058 Uiso 1 1 calc R

loop_
_atom_site_aniso_label
_atom_site_aniso_U_11
_atom_site_aniso_U_22
_atom_site_aniso_U_33
_atom_site_aniso_U_23
_atom_site_aniso_U_13
_atom_site_aniso_U_12
C1 0.0334(15) 0.0412(17) 0.0445(17) -0.0031(14) 0.0042(13) -0.0047(13)
C2 0.057(2) 0.0388(18) 0.056(2) 0.0071(16) 0.0079(16) 0.0099(15)
C3 0.058(2) 0.048(2) 0.056(2) -0.0035(17) 0.0191(17) 0.0068(16)
C4 0.0379(16) 0.0424(17) 0.0468(19) 0.0019(14) 0.0052(14) -0.0038(13)
C5 0.0477(19) 0.0381(17) 0.059(2) 0.0070(15) 0.0107(16) 0.0066(14)
C6 0.0487(18) 0.0450(18) 0.052(2) -0.0010(16) 0.0155(15) 0.0054(15)
C7 0.050(2) 0.0467(19) 0.056(2) 0.0040(17) 0.0090(16) 0.0007(15)
N 0.080(2) 0.070(2) 0.061(2) 0.0177(18) 0.0168(17) 0.0093(18)
C8 0.0451(18) 0.0428(18) 0.0423(18) -0.0021(14) 0.0044(14) -0.0026(14)
O 0.0527(14) 0.0480(13) 0.0531(14) -0.0145(11) 0.0142(11) -0.0056(11)
C9 0.0463(19) 0.070(2) 0.049(2) 0.0044(17) -0.0008(16) -0.0033(17)
Br1 0.0427(2) 0.1008(4) 0.0824(3) -0.0111(2) -0.00275(19) -0.0131(2)
C10 0.0451(17) 0.0364(16) 0.0397(17) -0.0022(13) 0.0055(13) -0.0021(13)
C11 0.050(2) 0.055(2) 0.063(2) 0.0107(18) -0.0036(17) -0.0119(16)
C12 0.068(3) 0.089(3) 0.061(3) 0.024(2) -0.014(2) -0.030(2)
C13 0.0387(16) 0.0414(17) 0.0391(17) -0.0015(13) 0.0027(13) -0.0030(13)
C14 0.061(2) 0.0456(19) 0.050(2) 0.0021(16) 0.0145(16) 0.0051(16)
C15 0.079(3) 0.048(2) 0.067(3) 0.0125(19) 0.011(2) 0.0048(19)
C16 0.069(2) 0.070(3) 0.048(2) 0.0155(19) 0.0084(18) -0.011(2)
C17 0.057(2) 0.072(3) 0.042(2) -0.0054(18) 0.0135(16) -0.0119(18)
C18 0.0516(19) 0.0471(19) 0.0478(19) -0.0033(16) 0.0104(15) -0.0014(15)

loop_
_atom_type_symbol
_atom_type_description
_atom_type_scat_dispersion_real
_atom_type_scat_dispersion_imag
_atom_type_scat_source
C C 0.0033 0.0016 'International Tables Vol C Tables 4.2.6.8 and 6.1.1.4'
H H 0.0000 0.0000 'International Tables Vol C Tables 4.2.6.8 and 6.1.1.4'
Br Br -0.2901 2.4595 'International Tables Vol C Tables 4.2.6.8 and 6.1.1.4'
N N 0.0061 0.0033 'International Tables Vol C Tables 4.2.6.8 and 6.1.1.4'
O O 0.0106 0.0060 'International Tables Vol C Tables 4.2.6.8 and 6.1.1.4'

loop_
_geom_angle_atom_site_label_1
_geom_angle_atom_site_label_2
_geom_angle_atom_site_label_3
_geom_angle
C6 C1 C2 117.4(3)
C6 C1 C8 120.2(3)
C2 C1 C8 122.4(3)
C3 C2 C1 121.8(3)
C3 C2 H2 119.1
C1 C2 H2 119.1
C2 C3 C4 119.3(3)
C2 C3 H3 120.3
C4 C3 H3 120.3
C5 C4 C3 119.4(3)
C5 C4 C7 120.0(3)
C3 C4 C7 120.6(3)
C6 C5 C4 120.0(3)
C6 C5 H5 120.0
C4 C5 H5 120.0
C5 C6 C1 122.2(3)
C5 C6 H6 118.9
C1 C6 H6 118.9
N C7 C4 179.1(4)
O C8 C9 109.7(3)
O C8 C1 111.8(3)
C9 C8 C1 112.8(3)
O C8 C10 105.4(2)
C9 C8 C10 108.9(3)
C1 C8 C10 107.9(3)
C8 O H0 109.5
C8 C9 Br1 113.0(3)
C8 C9 H9A 109.0
Br1 C9 H9A 109.0
C8 C9 H9B 109.0
Br1 C9 H9B 109.0
H9A C9 H9B 107.8
C11 C10 C13 110.7(3)
C11 C10 C8 112.4(3)
C13 C10 C8 114.1(3)
C11 C10 H10 106.3
C13 C10 H10 106.3
C8 C10 H10 106.3
C12 C11 C10 125.3(4)
C12 C11 H11 117.4
C10 C11 H11 117.4
C11 C12 H12A 120.0
C11 C12 H12B 120.0
H12A C12 H12B 120.0
C14 C13 C18 117.8(3)
C14 C13 C10 120.0(3)
C18 C13 C10 122.1(3)
C15 C14 C13 121.1(3)
C15 C14 H14 119.4
C13 C14 H14 119.4
C16 C15 C14 120.3(4)
C16 C15 H15 119.9
C14 C15 H15 119.9
C15 C16 C17 119.6(3)
C15 C16 H16 120.2
C17 C16 H16 120.2
C18 C17 C16 120.2(3)
C18 C17 H17 119.9
C16 C17 H17 119.9
C17 C18 C13 121.0(3)
C17 C18 H18 119.5
C13 C18 H18 119.5

loop_
_geom_bond_atom_site_label_1
_geom_bond_atom_site_label_2
_geom_bond_distance
C1 C6 1.375(4)
C1 C2 1.387(5)
C1 C8 1.528(4)
C2 C3 1.380(5)
C2 H2 0.9300
C3 C4 1.391(5)
C3 H3 0.9300
C4 C5 1.380(5)
C4 C7 1.441(5)
C5 C6 1.370(5)
C5 H5 0.9300
C6 H6 0.9300
C7 N 1.135(4)
C8 O 1.423(4)
C8 C9 1.507(5)
C8 C10 1.558(4)
O H0 0.8200
C9 Br1 1.941(4)
C9 H9A 0.9700
C9 H9B 0.9700
C10 C11 1.495(5)
C10 C13 1.520(4)
C10 H10 0.9800
C11 C12 1.299(5)
C11 H11 0.9300
C12 H12A 0.9300
C12 H12B 0.9300
C13 C14 1.384(5)
C13 C18 1.388(4)
C14 C15 1.380(5)
C14 H14 0.9300
C15 C16 1.367(5)
C15 H15 0.9300
C16 C17 1.378(6)
C16 H16 0.9300
C17 C18 1.376(5)
C17 H17 0.9300
C18 H18 0.9300

loop_
_geom_torsion_atom_site_label_1
_geom_torsion_atom_site_label_2
_geom_torsion_atom_site_label_3
_geom_torsion_atom_site_label_4
_geom_torsion
C6 C1 C2 C3 0.6(5)
C8 C1 C2 C3 -176.6(3)
C1 C2 C3 C4 0.2(6)
C2 C3 C4 C5 -0.6(5)
C2 C3 C4 C7 178.6(3)
C3 C4 C5 C6 0.2(5)
C7 C4 C5 C6 -179.1(3)
C4 C5 C6 C1 0.7(5)
C2 C1 C6 C5 -1.1(5)
C8 C1 C6 C5 176.2(3)
C5 C4 C7 N 61(25)
C3 C4 C7 N -119(25)
C6 C1 C8 O 11.5(4)
C2 C1 C8 O -171.4(3)
C6 C1 C8 C9 135.7(3)
C2 C1 C8 C9 -47.2(4)
C6 C1 C8 C10 -104.0(3)
C2 C1 C8 C10 73.1(4)
O C8 C9 Br1 66.0(3)
C1 C8 C9 Br1 -59.3(3)
C10 C8 C9 Br1 -179.1(2)
O C8 C10 C11 -56.0(3)
C9 C8 C10 C11 -173.6(3)
C1 C8 C10 C11 63.6(3)
O C8 C10 C13 71.1(3)
C9 C8 C10 C13 -46.5(4)
C1 C8 C10 C13 -169.3(3)
C13 C10 C11 C12 109.1(4)
C8 C10 C11 C12 -122.0(4)
C11 C10 C13 C14 -119.5(3)
C8 C10 C13 C14 112.5(3)
C11 C10 C13 C18 56.9(4)
C8 C10 C13 C18 -71.1(4)
C18 C13 C14 C15 0.8(5)
C10 C13 C14 C15 177.3(3)
C13 C14 C15 C16 0.0(6)
C14 C15 C16 C17 -0.7(6)
C15 C16 C17 C18 0.6(6)
C16 C17 C18 C13 0.2(5)
C14 C13 C18 C17 -0.9(5)
C10 C13 C18 C17 -177.3(3)
